data_4022645
loop_
_publ_author_name
'Jonathan Clayden'
'Lo\"ic Lemi\`egre'
'Madeleine Helliwell'

_publ_contact_author_address
; 
Department of Chemistry 
University of Manchester 
Manchester M13 9PL 
England  UK 
;
_publ_contact_author_email jrtest@spec.ch.man.ac.uk
_publ_contact_author_fax 44(161)275-4734
_publ_contact_author_name 'Raftery, James'
_publ_contact_author_phone 44(161)275-4700
_publ_section_title
;
 Synthesis and Stacked Conformations of Symmetrical and Unsymmetrical
 Oligo-ureas of Metaphenylenediamine
;
_journal_name_full 'Journal of Organic Chemistry'
_journal_page_first 2302
_journal_page_last 2308
_journal_paper_doi 10.1021/jo061989w
_journal_volume 72
_journal_year 2007
_chemical_formula_sum 'C30 H38 N4 O2'
_chemical_formula_weight 486.64
_chemical_name_systematic
; 
 ? 
;
_space_group_IT_number 33
_symmetry_cell_setting orthorhombic
_symmetry_space_group_name_Hall 'P 2c -2n'
_symmetry_space_group_name_H-M 'P n a 21'
_atom_sites_solution_hydrogens geom
_atom_sites_solution_primary direct
_atom_sites_solution_secondary difmap
_audit_creation_method SHELXL-97
_cell_angle_alpha 90.00
_cell_angle_beta 90.00
_cell_angle_gamma 90.00
_cell_formula_units_Z 4
_cell_length_a 17.549(2)
_cell_length_b 6.9388(9)
_cell_length_c 21.924(3)
_cell_measurement_reflns_used input
_cell_measurement_temperature 100(2)
_cell_measurement_theta_max 17.665
_cell_measurement_theta_min 2.974
_cell_volume 2669.7(6)
_computing_cell_refinement 'Bruker SMART'
_computing_data_collection 'Bruker SMART'
_computing_data_reduction 'Bruker SAINT'
_computing_molecular_graphics 'Bruker SHELXTL'
_computing_publication_material 'Bruker SHELXTL'
_computing_structure_refinement 'SHELXL-97 (Sheldrick, 1997)'
_computing_structure_solution 'SHELXS-97 (Sheldrick, 1990)'
_diffrn_ambient_temperature 100(2)
_diffrn_measured_fraction_theta_full 0.969
_diffrn_measured_fraction_theta_max 0.969
_diffrn_measurement_device_type 'CCD area detector'
_diffrn_measurement_method 'phi and omega scans'
_diffrn_radiation_monochromator graphite
_diffrn_radiation_source 'fine-focus sealed tube'
_diffrn_radiation_type MoK\a
_diffrn_radiation_wavelength 0.71073
_diffrn_reflns_av_R_equivalents 0.1412
_diffrn_reflns_av_sigmaI/netI 0.3493
_diffrn_reflns_limit_h_max 11
_diffrn_reflns_limit_h_min -22
_diffrn_reflns_limit_k_max 9
_diffrn_reflns_limit_k_min -8
_diffrn_reflns_limit_l_max 28
_diffrn_reflns_limit_l_min -28
_diffrn_reflns_number 16031
_diffrn_reflns_theta_full 28.30
_diffrn_reflns_theta_max 28.30
_diffrn_reflns_theta_min 1.86
_exptl_absorpt_coefficient_mu 0.077
_exptl_absorpt_correction_T_max 0.9962
_exptl_absorpt_correction_T_min 0.9848
_exptl_absorpt_correction_type none
_exptl_crystal_colour colourless
_exptl_crystal_density_diffrn 1.211
_exptl_crystal_density_meas 0
_exptl_crystal_density_method 'not measured'
_exptl_crystal_description plate
_exptl_crystal_F_000 1048
_exptl_crystal_size_max 0.20
_exptl_crystal_size_mid 0.15
_exptl_crystal_size_min 0.05
_refine_diff_density_max 0.233
_refine_diff_density_min -0.253
_refine_diff_density_rms 0.048
_refine_ls_abs_structure_details 'Flack H D (1983), Acta Cryst. A39, 876-881'
_refine_ls_abs_structure_Flack -2(3)
_refine_ls_extinction_method none
_refine_ls_goodness_of_fit_ref 0.602
_refine_ls_hydrogen_treatment mixed
_refine_ls_matrix_type full
_refine_ls_number_parameters 333
_refine_ls_number_reflns 6207
_refine_ls_number_restraints 1
_refine_ls_restrained_S_all 0.602
_refine_ls_R_factor_all 0.1902
_refine_ls_R_factor_gt 0.0507
_refine_ls_shift/su_max 0.000
_refine_ls_shift/su_mean 0.000
_refine_ls_structure_factor_coef Fsqd
_refine_ls_weighting_details 'calc w=1/[\s^2^(Fo^2^)+(0.0000P)^2^+0.0000P] where P=(Fo^2^+2Fc^2^)/3'
_refine_ls_weighting_scheme calc
_refine_ls_wR_factor_gt 0.0648
_refine_ls_wR_factor_ref 0.0939
_reflns_number_gt 1806
_reflns_number_total 6207
_reflns_threshold_expression >2sigma(I)
_cod_data_source_file jo061989wsi20060927_091050.cif
_cod_data_source_block s2140r
_cod_depositor_comments
;
The following automatic conversions were performed:
'_symmetry_cell_setting' value 'Orthorhombic' changed to 'orthorhombic'
according to '/home/saulius/struct/CIF-dictionaries/cif_core.dic'
dictionary named 'cif_core.dic' version 2.4.1 from 2010-06-29.

Automatic conversion script
Id: cif_fix_enum 1527 2010-12-29 10:47:43Z saulius 
;
_cod_database_code 4022645

loop_
_symmetry_equiv_pos_as_xyz
'x, y, z'
'-x, -y, z+1/2'
'x+1/2, -y+1/2, z'
'-x+1/2, y+1/2, z+1/2'

loop_
_atom_site_label
_atom_site_type_symbol
_atom_site_fract_x
_atom_site_fract_y
_atom_site_fract_z
_atom_site_U_iso_or_equiv
_atom_site_adp_type
_atom_site_occupancy
_atom_site_symmetry_multiplicity
_atom_site_calc_flag
_atom_site_refinement_flags
C1 C 0.5937(3) 1.0133(8) 0.6914(2) 0.0171(13) Uani 1 1 d .
C2 C 0.5367(3) 0.9278(8) 0.6560(3) 0.0161(13) Uani 1 1 d .
H2 H 0.5266 0.7938 0.6598 0.019 Uiso 1 1 calc R
C3 C 0.4943(3) 1.0396(8) 0.6145(2) 0.0158(13) Uani 1 1 d .
C4 C 0.5064(6) 1.2389(7) 0.6090(5) 0.0139(19) Uani 1 1 d .
H4 H 0.4765 1.3160 0.5825 0.017 Uiso 1 1 calc R
C5 C 0.5658(4) 1.3200(10) 0.6453(3) 0.0231(15) Uani 1 1 d .
H5 H 0.5771 1.4534 0.6415 0.028 Uiso 1 1 calc R
C6 C 0.6077(4) 1.2089(8) 0.6859(3) 0.0185(15) Uani 1 1 d .
H6 H 0.6462 1.2674 0.7101 0.022 Uiso 1 1 calc R
C7 C 0.6402(3) 0.8865(8) 0.7357(2) 0.0195(14) Uani 1 1 d .
H7 H 0.6672 0.9743 0.7647 0.023 Uiso 1 1 calc R
C8 C 0.7009(6) 0.7694(8) 0.7014(5) 0.028(3) Uani 1 1 d .
H8A H 0.6760 0.6820 0.6726 0.042 Uiso 1 1 calc R
H8B H 0.7309 0.6943 0.7307 0.042 Uiso 1 1 calc R
H8C H 0.7346 0.8573 0.6791 0.042 Uiso 1 1 calc R
C9 C 0.5890(7) 0.7516(7) 0.7736(6) 0.043(3) Uani 1 1 d .
H9A H 0.5492 0.8273 0.7938 0.064 Uiso 1 1 calc R
H9B H 0.6199 0.6856 0.8044 0.064 Uiso 1 1 calc R
H9C H 0.5654 0.6560 0.7466 0.064 Uiso 1 1 calc R
C10 C 0.3733(3) 0.8556(8) 0.6127(2) 0.0225(14) Uani 1 1 d .
H10A H 0.3456 0.9488 0.6379 0.034 Uiso 1 1 calc R
H10B H 0.3947 0.7545 0.6387 0.034 Uiso 1 1 calc R
H10C H 0.3382 0.7977 0.5831 0.034 Uiso 1 1 calc R
C11 C 0.4226(3) 1.0022(8) 0.5202(3) 0.0130(15) Uani 1 1 d .
C12 C 0.4799(3) 1.1475(8) 0.4297(3) 0.0235(15) Uani 1 1 d .
H12A H 0.4735 1.0548 0.3963 0.035 Uiso 1 1 calc R
H12B H 0.5256 1.2253 0.4224 0.035 Uiso 1 1 calc R
H12C H 0.4352 1.2319 0.4317 0.035 Uiso 1 1 calc R
C13 C 0.5573(3) 0.9358(8) 0.4964(2) 0.0120(13) Uani 1 1 d .
C14 C 0.6254(4) 1.0356(5) 0.5024(3) 0.0142(9) Uani 1 1 d .
H14 H 0.6255 1.1725 0.5034 0.017 Uiso 1 1 calc R
C15 C 0.6938(3) 0.9343(8) 0.5070(2) 0.0153(13) Uani 1 1 d .
C16 C 0.6933(6) 0.7349(7) 0.5060(5) 0.017(2) Uani 1 1 d .
H16 H 0.7399 0.6656 0.5080 0.021 Uiso 1 1 calc R
C17 C 0.6252(4) 0.6368(5) 0.5020(3) 0.0235(11) Uani 1 1 d .
H17 H 0.6250 0.5000 0.5033 0.028 Uiso 1 1 calc R
C18 C 0.5555(6) 0.7377(8) 0.4960(5) 0.023(2) Uani 1 1 d .
H18 H 0.5087 0.6703 0.4919 0.028 Uiso 1 1 calc R
C19 C 0.7732(3) 1.1434(8) 0.5735(2) 0.0190(13) Uani 1 1 d .
H19A H 0.8075 1.0716 0.6005 0.029 Uiso 1 1 calc R
H19B H 0.7234 1.1583 0.5933 0.029 Uiso 1 1 calc R
H19C H 0.7948 1.2708 0.5651 0.029 Uiso 1 1 calc R
C20 C 0.8291(4) 0.9937(9) 0.4838(4) 0.0236(19) Uani 1 1 d .
C21 C 0.8795(3) 0.8405(7) 0.3932(2) 0.0211(14) Uani 1 1 d .
H21A H 0.9247 0.9232 0.3929 0.032 Uiso 1 1 calc R
H21B H 0.8650 0.8095 0.3512 0.032 Uiso 1 1 calc R
H21C H 0.8908 0.7212 0.4154 0.032 Uiso 1 1 calc R
C22 C 0.7563(3) 1.0264(8) 0.3867(2) 0.0165(13) Uani 1 1 d .
C23 C 0.7148(3) 0.9101(8) 0.3493(2) 0.0191(14) Uani 1 1 d .
H23 H 0.7248 0.7756 0.3482 0.023 Uiso 1 1 calc R
C24 C 0.6575(3) 0.9880(7) 0.3122(2) 0.0149(13) Uani 1 1 d .
C25 C 0.6418(4) 1.1813(9) 0.3172(3) 0.0200(14) Uani 1 1 d .
H25 H 0.6016 1.2358 0.2939 0.024 Uiso 1 1 calc R
C26 C 0.6843(4) 1.2989(9) 0.3562(3) 0.0190(15) Uani 1 1 d .
H26 H 0.6740 1.4331 0.3586 0.023 Uiso 1 1 calc R
C27 C 0.7398(6) 1.2201(8) 0.3902(5) 0.022(2) Uani 1 1 d .
H27 H 0.7683 1.2996 0.4172 0.026 Uiso 1 1 calc R
C28 C 0.6097(3) 0.8647(8) 0.2705(3) 0.0203(14) Uani 1 1 d .
H28 H 0.5809 0.9525 0.2426 0.024 Uiso 1 1 calc R
C29 C 0.5512(6) 0.7452(7) 0.3067(5) 0.022(2) Uani 1 1 d .
H29A H 0.5222 0.6635 0.2785 0.034 Uiso 1 1 calc R
H29B H 0.5163 0.8320 0.3282 0.034 Uiso 1 1 calc R
H29C H 0.5780 0.6640 0.3363 0.034 Uiso 1 1 calc R
C30 C 0.6576(6) 0.7270(8) 0.2306(5) 0.021(2) Uani 1 1 d .
H30A H 0.6810 0.6283 0.2565 0.032 Uiso 1 1 calc R
H30B H 0.6976 0.8003 0.2097 0.032 Uiso 1 1 calc R
H30C H 0.6247 0.6650 0.2003 0.032 Uiso 1 1 calc R
N1 N 0.4346(3) 0.9534(6) 0.5804(2) 0.0171(11) Uani 1 1 d .
N2 N 0.4879(2) 1.0443(6) 0.4871(2) 0.0171(11) Uani 1 1 d .
N3 N 0.7638(2) 1.0382(6) 0.5163(2) 0.0153(11) Uani 1 1 d .
N4 N 0.8164(2) 0.9416(6) 0.4234(2) 0.0152(11) Uani 1 1 d .
O1 O 0.3585(2) 1.0063(6) 0.4968(2) 0.0151(11) Uani 1 1 d .
O2 O 0.8927(2) 1.0004(6) 0.5065(2) 0.0192(13) Uani 1 1 d .

loop_
_atom_site_aniso_label
_atom_site_aniso_U_11
_atom_site_aniso_U_22
_atom_site_aniso_U_33
_atom_site_aniso_U_23
_atom_site_aniso_U_13
_atom_site_aniso_U_12
C1 0.009(3) 0.028(4) 0.014(3) -0.003(3) -0.001(2) -0.001(3)
C2 0.013(3) 0.011(3) 0.025(3) -0.002(3) 0.001(3) 0.001(2)
C3 0.011(3) 0.031(4) 0.006(3) 0.003(3) 0.001(2) -0.001(3)
C4 0.017(5) 0.012(3) 0.013(4) -0.003(2) -0.004(4) -0.001(2)
C5 0.031(4) 0.014(3) 0.024(4) -0.002(3) 0.002(3) -0.001(4)
C6 0.014(4) 0.024(4) 0.018(4) -0.008(3) -0.002(3) 0.000(3)
C7 0.017(3) 0.025(4) 0.016(3) -0.008(3) -0.009(3) 0.004(3)
C8 0.026(6) 0.027(5) 0.032(6) 0.002(3) -0.006(5) 0.004(3)
C9 0.049(8) 0.046(6) 0.032(7) 0.012(3) -0.012(6) 0.010(3)
C10 0.021(4) 0.028(4) 0.019(3) -0.004(3) -0.005(3) -0.012(3)
C11 0.012(4) 0.011(3) 0.017(4) -0.005(3) -0.001(3) -0.004(3)
C12 0.020(4) 0.027(4) 0.023(4) 0.005(3) 0.003(3) 0.005(3)
C13 0.006(3) 0.014(3) 0.016(3) 0.003(3) 0.006(3) 0.007(2)
C14 0.015(2) 0.011(2) 0.017(2) 0.003(3) 0.0011(19) 0.006(3)
C15 0.016(3) 0.024(3) 0.007(3) 0.003(3) -0.004(3) -0.002(3)
C16 0.008(5) 0.017(5) 0.026(6) -0.001(3) 0.007(5) 0.005(2)
C17 0.020(3) 0.016(2) 0.035(3) -0.001(4) 0.002(2) 0.006(3)
C18 0.022(6) 0.031(5) 0.017(6) -0.006(3) -0.004(5) -0.006(3)
C19 0.014(3) 0.024(4) 0.019(3) -0.005(3) -0.002(3) -0.001(3)
C20 0.034(5) 0.012(4) 0.025(4) -0.004(3) 0.005(3) 0.002(3)
C21 0.018(4) 0.030(4) 0.016(3) -0.007(3) 0.002(3) 0.005(3)
C22 0.012(3) 0.022(3) 0.015(3) 0.006(3) 0.003(2) 0.003(3)
C23 0.021(4) 0.026(4) 0.010(3) 0.003(3) -0.001(3) -0.002(3)
C24 0.018(3) 0.013(3) 0.013(3) 0.003(3) 0.008(2) 0.005(3)
C25 0.016(4) 0.024(3) 0.020(4) 0.008(4) -0.002(3) 0.008(3)
C26 0.017(4) 0.015(3) 0.025(4) 0.005(3) 0.006(3) -0.003(3)
C27 0.018(5) 0.026(4) 0.021(5) -0.011(3) 0.006(4) -0.008(3)
C28 0.013(3) 0.025(4) 0.023(3) 0.003(3) 0.000(3) 0.004(3)
C29 0.009(5) 0.035(5) 0.023(5) -0.001(3) 0.003(4) -0.005(3)
C30 0.014(5) 0.034(5) 0.016(5) -0.007(3) 0.004(4) -0.001(3)
N1 0.017(3) 0.023(3) 0.011(3) 0.000(2) 0.004(2) -0.002(2)
N2 0.013(3) 0.024(3) 0.014(3) 0.006(2) 0.002(2) 0.000(2)
N3 0.010(3) 0.023(3) 0.013(3) -0.006(2) 0.001(2) -0.001(2)
N4 0.006(3) 0.024(3) 0.015(3) -0.005(2) 0.003(2) 0.007(2)
O1 0.002(3) 0.024(2) 0.019(3) -0.002(2) -0.005(3) 0.0015(19)
O2 0.012(3) 0.025(2) 0.020(3) -0.002(2) -0.002(3) 0.002(2)

loop_
_atom_type_symbol
_atom_type_description
_atom_type_scat_dispersion_real
_atom_type_scat_dispersion_imag
_atom_type_scat_source
C C 0.0033 0.0016 'International Tables Vol C Tables 4.2.6.8 and 6.1.1.4'
H H 0.0000 0.0000 'International Tables Vol C Tables 4.2.6.8 and 6.1.1.4'
N N 0.0061 0.0033 'International Tables Vol C Tables 4.2.6.8 and 6.1.1.4'
O O 0.0106 0.0060 'International Tables Vol C Tables 4.2.6.8 and 6.1.1.4'

loop_
_geom_angle_atom_site_label_1
_geom_angle_atom_site_label_2
_geom_angle_atom_site_label_3
_geom_angle
C6 C1 C2 119.7(6)
C6 C1 C7 121.3(5)
C2 C1 C7 119.1(5)
C1 C2 C3 120.2(5)
C1 C2 H2 119.9
C3 C2 H2 119.9
C4 C3 C2 121.2(6)
C4 C3 N1 118.8(6)
C2 C3 N1 119.9(5)
C3 C4 C5 116.9(7)
C3 C4 H4 121.6
C5 C4 H4 121.6
C6 C5 C4 121.7(7)
C6 C5 H5 119.2
C4 C5 H5 119.2
C1 C6 C5 120.4(7)
C1 C6 H6 119.8
C5 C6 H6 119.8
C8 C7 C9 110.3(6)
C8 C7 C1 111.1(6)
C9 C7 C1 112.2(6)
C8 C7 H7 107.7
C9 C7 H7 107.7
C1 C7 H7 107.7
C7 C8 H8A 109.5
C7 C8 H8B 109.5
H8A C8 H8B 109.5
C7 C8 H8C 109.5
H8A C8 H8C 109.5
H8B C8 H8C 109.5
C7 C9 H9A 109.5
C7 C9 H9B 109.5
H9A C9 H9B 109.5
C7 C9 H9C 109.5
H9A C9 H9C 109.5
H9B C9 H9C 109.5
N1 C10 H10A 109.5
N1 C10 H10B 109.5
H10A C10 H10B 109.5
N1 C10 H10C 109.5
H10A C10 H10C 109.5
H10B C10 H10C 109.5
O1 C11 N1 122.7(6)
O1 C11 N2 121.9(6)
N1 C11 N2 115.3(5)
N2 C12 H12A 109.5
N2 C12 H12B 109.5
H12A C12 H12B 109.5
N2 C12 H12C 109.5
H12A C12 H12C 109.5
H12B C12 H12C 109.5
C18 C13 C14 121.3(6)
C18 C13 N2 120.0(7)
C14 C13 N2 118.6(5)
C13 C14 C15 119.8(3)
C13 C14 H14 120.1
C15 C14 H14 120.1
C16 C15 C14 119.8(6)
C16 C15 N3 120.6(6)
C14 C15 N3 119.5(5)
C17 C16 C15 120.1(7)
C17 C16 H16 120.0
C15 C16 H16 120.0
C16 C17 C18 120.7(4)
C16 C17 H17 119.6
C18 C17 H17 119.6
C13 C18 C17 118.3(8)
C13 C18 H18 120.8
C17 C18 H18 120.8
N3 C19 H19A 109.5
N3 C19 H19B 109.5
H19A C19 H19B 109.5
N3 C19 H19C 109.5
H19A C19 H19C 109.5
H19B C19 H19C 109.5
O2 C20 N3 122.5(7)
O2 C20 N4 122.9(6)
N3 C20 N4 114.6(5)
N4 C21 H21A 109.5
N4 C21 H21B 109.5
H21A C21 H21B 109.5
N4 C21 H21C 109.5
H21A C21 H21C 109.5
H21B C21 H21C 109.5
C23 C22 C27 120.0(6)
C23 C22 N4 118.9(5)
C27 C22 N4 121.2(6)
C22 C23 C24 120.3(5)
C22 C23 H23 119.8
C24 C23 H23 119.8
C25 C24 C23 118.2(5)
C25 C24 C28 119.5(5)
C23 C24 C28 122.2(5)
C24 C25 C26 120.9(7)
C24 C25 H25 119.5
C26 C25 H25 119.5
C27 C26 C25 119.3(7)
C27 C26 H26 120.4
C25 C26 H26 120.4
C26 C27 C22 121.2(8)
C26 C27 H27 119.4
C22 C27 H27 119.4
C24 C28 C29 111.3(6)
C24 C28 C30 113.0(6)
C29 C28 C30 108.7(5)
C24 C28 H28 107.9
C29 C28 H28 107.9
C30 C28 H28 107.9
C28 C29 H29A 109.5
C28 C29 H29B 109.5
H29A C29 H29B 109.5
C28 C29 H29C 109.5
H29A C29 H29C 109.5
H29B C29 H29C 109.5
C28 C30 H30A 109.5
C28 C30 H30B 109.5
H30A C30 H30B 109.5
C28 C30 H30C 109.5
H30A C30 H30C 109.5
H30B C30 H30C 109.5
C11 N1 C3 120.9(4)
C11 N1 C10 117.9(5)
C3 N1 C10 119.0(4)
C11 N2 C13 120.7(4)
C11 N2 C12 118.5(5)
C13 N2 C12 117.4(4)
C20 N3 C15 121.5(5)
C20 N3 C19 117.5(5)
C15 N3 C19 117.8(4)
C20 N4 C22 122.6(5)
C20 N4 C21 115.7(4)
C22 N4 C21 119.5(4)

loop_
_geom_bond_atom_site_label_1
_geom_bond_atom_site_label_2
_geom_bond_distance
C1 C6 1.385(7)
C1 C2 1.398(7)
C1 C7 1.544(7)
C2 C3 1.408(7)
C2 H2 0.9500
C3 C4 1.404(7)
C3 N1 1.420(6)
C4 C5 1.427(12)
C4 H4 0.9500
C5 C6 1.389(10)
C5 H5 0.9500
C6 H6 0.9500
C7 C8 1.537(11)
C7 C9 1.540(11)
C7 H7 1.0000
C8 H8A 0.9800
C8 H8B 0.9800
C8 H8C 0.9800
C9 H9A 0.9800
C9 H9B 0.9800
C9 H9C 0.9800
C10 N1 1.456(6)
C10 H10A 0.9800
C10 H10B 0.9800
C10 H10C 0.9800
C11 O1 1.237(6)
C11 N1 1.378(7)
C11 N2 1.388(8)
C12 N2 1.454(6)
C12 H12A 0.9800
C12 H12B 0.9800
C12 H12C 0.9800
C13 C18 1.375(7)
C13 C14 1.388(7)
C13 N2 1.446(6)
C14 C15 1.394(7)
C14 H14 0.9500
C15 C16 1.384(7)
C15 N3 1.439(6)
C16 C17 1.377(11)
C16 H16 0.9500
C17 C18 1.415(11)
C17 H17 0.9500
C18 H18 0.9500
C19 N3 1.461(6)
C19 H19A 0.9800
C19 H19B 0.9800
C19 H19C 0.9800
C20 O2 1.224(7)
C20 N3 1.383(8)
C20 N4 1.391(8)
C21 N4 1.468(6)
C21 H21A 0.9800
C21 H21B 0.9800
C21 H21C 0.9800
C22 C23 1.362(7)
C22 C27 1.377(7)
C22 N4 1.451(6)
C23 C24 1.403(7)
C23 H23 0.9500
C24 C25 1.374(7)
C24 C28 1.507(7)
C25 C26 1.396(9)
C25 H25 0.9500
C26 C27 1.344(12)
C26 H26 0.9500
C27 H27 0.9500
C28 C29 1.539(11)
C28 C30 1.544(10)
C28 H28 1.0000
C29 H29A 0.9800
C29 H29B 0.9800
C29 H29C 0.9800
C30 H30A 0.9800
C30 H30B 0.9800
C30 H30C 0.9800

loop_
_geom_torsion_atom_site_label_1
_geom_torsion_atom_site_label_2
_geom_torsion_atom_site_label_3
_geom_torsion_atom_site_label_4
_geom_torsion
C6 C1 C2 C3 0.5(9)
C7 C1 C2 C3 -179.0(5)
C1 C2 C3 C4 -1.8(10)
C1 C2 C3 N1 -177.6(5)
C2 C3 C4 C5 2.8(12)
N1 C3 C4 C5 178.6(6)
C3 C4 C5 C6 -2.5(12)
C2 C1 C6 C5 -0.3(9)
C7 C1 C6 C5 179.2(6)
C4 C5 C6 C1 1.4(11)
C6 C1 C7 C8 -102.0(7)
C2 C1 C7 C8 77.6(7)
C6 C1 C7 C9 134.1(7)
C2 C1 C7 C9 -46.4(8)
C18 C13 C14 C15 1.2(11)
N2 C13 C14 C15 -175.3(4)
C13 C14 C15 C16 -0.4(10)
C13 C14 C15 N3 -177.0(4)
C14 C15 C16 C17 -1.7(13)
N3 C15 C16 C17 174.8(7)
C15 C16 C17 C18 3.0(18)
C14 C13 C18 C17 0.1(13)
N2 C13 C18 C17 176.5(7)
C16 C17 C18 C13 -2.2(18)
C27 C22 C23 C24 2.7(10)
N4 C22 C23 C24 -178.5(4)
C22 C23 C24 C25 -3.4(8)
C22 C23 C24 C28 -179.4(5)
C23 C24 C25 C26 2.9(9)
C28 C24 C25 C26 179.0(6)
C24 C25 C26 C27 -1.7(10)
C25 C26 C27 C22 0.9(13)
C23 C22 C27 C26 -1.4(12)
N4 C22 C27 C26 179.8(7)
C25 C24 C28 C29 -102.3(7)
C23 C24 C28 C29 73.6(7)
C25 C24 C28 C30 135.0(6)
C23 C24 C28 C30 -49.1(8)
O1 C11 N1 C3 -146.6(6)
N2 C11 N1 C3 34.3(8)
O1 C11 N1 C10 16.4(9)
N2 C11 N1 C10 -162.7(5)
C4 C3 N1 C11 43.2(9)
C2 C3 N1 C11 -141.0(6)
C4 C3 N1 C10 -119.7(7)
C2 C3 N1 C10 56.2(7)
O1 C11 N2 C13 -140.9(6)
N1 C11 N2 C13 38.2(7)
O1 C11 N2 C12 17.8(9)
N1 C11 N2 C12 -163.0(5)
C18 C13 N2 C11 49.7(9)
C14 C13 N2 C11 -133.8(6)
C18 C13 N2 C12 -109.3(8)
C14 C13 N2 C12 67.3(7)
O2 C20 N3 C15 -143.1(7)
N4 C20 N3 C15 37.2(8)
O2 C20 N3 C19 16.2(10)
N4 C20 N3 C19 -163.5(5)
C16 C15 N3 C20 47.8(9)
C14 C15 N3 C20 -135.6(6)
C16 C15 N3 C19 -111.4(7)
C14 C15 N3 C19 65.2(7)
O2 C20 N4 C22 -145.2(7)
N3 C20 N4 C22 34.5(8)
O2 C20 N4 C21 17.6(9)
N3 C20 N4 C21 -162.7(5)
C23 C22 N4 C20 -138.6(6)
C27 C22 N4 C20 40.2(9)
C23 C22 N4 C21 59.2(7)
C27 C22 N4 C21 -122.0(7)

loop_
_cod_related_entry_id
_cod_related_entry_database
_cod_related_entry_code
1 ChemSpider 17278585
